data_4343910
loop_
_publ_author_name
'Simmons, C.J.'
'Stratemeier, H.'
'Hitchman, M.A.'
'Riley, M.J.'

_publ_section_title
;
 Influence of lattice interactions on the Jahn-Teller distortion of the
 [Cu (H2 O)6](2+) ion: dependence of the crystal structure of K2 [Cu (H2
 O)6] (S O4)(2x) (Se O4)(2-2x) upon the sulfate/selenate ratio
;
_journal_name_full 'Inorganic Chemistry'
_journal_page_first 1021
_journal_page_last 1031
_journal_volume 45
_journal_year 2006
_chemical_formula_sum 'Cu H12 K2 O14 S0.5 Se1.5'
_chemical_name_systematic 'K2 (Cu (H2 O)6) (S O4)0.5 (Se O4)1.5'
_space_group_IT_number 14
_symmetry_space_group_name_Hall '-P 2yab'
_symmetry_space_group_name_H-M 'P 1 21/a 1'
_cell_angle_alpha 90
_cell_angle_beta 103
_cell_angle_gamma 90
_cell_formula_units_Z 2
_cell_length_a 9.089
_cell_length_b 12.1716
_cell_length_c 6.2848
_cell_volume 677.453
_citation_journal_id_ASTM INOCAJ
_cod_data_source_file Simmons_INOCAJ_2006_670.cif
_cod_data_source_block H12Cu1K2O14S0.5Se1.5
_cod_original_sg_symbol_Hall '-P 2ybc (z,y,-x)'
_cod_original_formula_sum 'H12 Cu1 K2 O14 S0.5 Se1.5'
_cod_database_code 4343910

loop_
_symmetry_equiv_pos_as_xyz
x,y,z
-x+1/2,y+1/2,-z
-x,-y,-z
x-1/2,-y-1/2,z

loop_
_atom_site_label
_atom_site_type_symbol
_atom_site_fract_x
_atom_site_fract_y
_atom_site_fract_z
_atom_site_occupancy
_atom_site_U_iso_or_equiv
K1 K+1 0.14358 0.33804 0.34563 1 0.0
O3 O-2 0.28537 0.05223 0.6348 0.744 0.0
O7 O-2 -0.01206 -0.06179 0.27984 1 0.0
H4 H+1 -0.2306 0.1065 -0.057 1 0.0
H1 H+1 0.014 -0.1299 0.319 1 0.0
S1 S+6 0.4231 0.13263 0.7298 0.256 0.0
Se1 Se+6 0.42347 0.13684 0.73425 0.7438 0.0
O1 O-2 0.40752 0.24123 0.5721 0.744 0.0
Cu1 Cu+2 0 0 0 1 0.0
O2 O-2 0.58201 0.07575 0.74 0.744 0.0
O8 O-2 0.4359 0.2395 0.5882 0.256 0.0
O4 O-2 0.4084 0.17961 0.965 0.744 0.0
O11 O-2 0.4208 0.1681 0.9936 0.256 0.0
O6 O-2 -0.16189 0.1108 0.03214 1 0.0
O10 O-2 0.2907 0.0695 0.6222 0.256 0.0
H6 H+1 -0.07 -0.049 0.312 1 0.0
O9 O-2 0.5652 0.0666 0.7635 0.256 0.0
H5 H+1 -0.144 0.163 0.027 1 0.0
H3 H+1 0.257 0.1353 0.132 1 0.0
H2 H+1 0.223 0.0914 0.296 1 0.0
O5 O-2 0.18022 0.12043 0.18377 1 0.0
